data_4020935
loop_
_publ_author_name
'Daniel B. Werz'
'Rolf Gleiter'
'Frank Rominger'

_publ_section_title
;
 Cyclic Tetra- and Hexaynes Containing 1,4-Donor-Substituted
 Butadiyne Units: Synthesis and Supramolecular Organization
;
_journal_name_full 'Journal of Organic Chemistry'
_journal_page_first 2945
_journal_page_last 2952
_journal_paper_doi 10.1021/jo035882+
_journal_volume 69
_journal_year 2004
_chemical_formula_sum 'C18 H20 Se4'
_chemical_formula_weight 552.18
_space_group_IT_number 14
_symmetry_cell_setting monoclinic
_symmetry_space_group_name_Hall '-P 2ybc'
_symmetry_space_group_name_H-M 'P 1 21/c 1'
_cell_angle_alpha 90.00
_cell_angle_beta 91.8960(10)
_cell_angle_gamma 90.00
_cell_formula_units_Z 2
_cell_length_a 4.5218(2)
_cell_length_b 17.4976(7)
_cell_length_c 13.9348(6)
_cell_measurement_temperature 200(2)
_cell_volume 1101.93(8)
_diffrn_ambient_temperature 200(2)
_exptl_crystal_density_diffrn 1.664
_cod_depositor_comments
;
The following automatic conversions were performed:
'_symmetry_cell_setting' value 'Monoclinic' changed to 'monoclinic'
according to '/home/saulius/struct/CIF-dictionaries/cif_core.dic'
dictionary named 'cif_core.dic' version 2.4.1 from 2010-06-29.

Automatic conversion script
Id: cif_fix_enum 1527 2010-12-29 10:47:43Z saulius 
;
_cod_original_sg_symbol_H-M 'P 21/c'
_cod_database_code 4020935

loop_
_symmetry_equiv_pos_as_xyz
'x, y, z'
'-x, y+1/2, -z+1/2'
'-x, -y, -z'
'x, -y-1/2, z-1/2'

loop_
_atom_site_label
_atom_site_type_symbol
_atom_site_fract_x
_atom_site_fract_y
_atom_site_fract_z
_atom_site_U_iso_or_equiv
_atom_site_adp_type
_atom_site_occupancy
_atom_site_symmetry_multiplicity
_atom_site_calc_flag
_atom_site_refinement_flags
_atom_site_disorder_assembly
_atom_site_disorder_group
Se1 Se 0.77536(7) 0.464665(18) 0.89182(2) 0.03113(11) Uani 1 1 d . . .
Se2 Se 0.71270(8) 0.813987(18) 0.48270(2) 0.03612(12) Uani 1 1 d . . .
C1 C 0.5159(8) 0.69459(19) 0.3363(3) 0.0372(8) Uani 1 1 d . . .
C2 C 0.5969(8) 0.74053(19) 0.3963(2) 0.0359(8) Uani 1 1 d . . .
C4 C 0.9513(8) 0.74902(19) 0.5696(2) 0.0356(8) Uani 1 1 d . . .
H4A H 1.0981 0.7211 0.5317 0.043 Uiso 1 1 calc R . .
H4B H 1.0617 0.7820 0.6161 0.043 Uiso 1 1 calc R . .
C5 C 0.7721(7) 0.69170(18) 0.6244(2) 0.0312(8) Uani 1 1 d . . .
H5A H 0.6664 0.6573 0.5784 0.037 Uiso 1 1 calc R . .
H5B H 0.6224 0.7191 0.6616 0.037 Uiso 1 1 calc R . .
C6 C 0.9677(7) 0.64449(18) 0.6922(2) 0.0318(7) Uani 1 1 d . . .
H6A H 1.0707 0.6791 0.7386 0.038 Uiso 1 1 calc R . .
H6B H 1.1202 0.6183 0.6548 0.038 Uiso 1 1 calc R . .
C7 C 0.7951(7) 0.58472(18) 0.7476(2) 0.0295(7) Uani 1 1 d . . .
H7A H 0.6445 0.6108 0.7858 0.035 Uiso 1 1 calc R . .
H7B H 0.6902 0.5504 0.7014 0.035 Uiso 1 1 calc R . .
C8 C 0.9943(7) 0.53729(17) 0.8142(2) 0.0301(7) Uani 1 1 d . . .
H8A H 1.1089 0.5720 0.8575 0.036 Uiso 1 1 calc R . .
H8B H 1.1368 0.5088 0.7753 0.036 Uiso 1 1 calc R . .
C10 C 0.6546(8) 0.40043(18) 0.7945(2) 0.0341(8) Uani 1 1 d . . .
C11 C 0.5733(8) 0.3564(2) 0.7333(2) 0.0366(8) Uani 1 1 d . . .
C20 C 0.3492(19) 0.5026(5) 0.5070(6) 0.129(3) Uani 1 1 d . . .
C21 C -0.030(8) 0.5347(7) 0.4580(9) 0.288(10) Uani 1 1 d . . .

loop_
_atom_site_aniso_label
_atom_site_aniso_U_11
_atom_site_aniso_U_22
_atom_site_aniso_U_33
_atom_site_aniso_U_23
_atom_site_aniso_U_13
_atom_site_aniso_U_12
Se1 0.0419(2) 0.02338(18) 0.02772(18) 0.00284(13) -0.00489(14) -0.00134(14)
Se2 0.0547(3) 0.02117(18) 0.03199(19) 0.00335(13) -0.00648(16) -0.00665(15)
C1 0.047(2) 0.0273(18) 0.0365(19) 0.0045(15) -0.0047(17) -0.0045(16)
C2 0.043(2) 0.0289(18) 0.0355(19) 0.0055(15) -0.0018(15) -0.0089(16)
C4 0.038(2) 0.0299(19) 0.0389(19) 0.0072(15) -0.0063(15) -0.0083(15)
C5 0.0317(18) 0.0264(17) 0.0354(18) 0.0041(13) -0.0006(15) -0.0056(14)
C6 0.0283(17) 0.0269(17) 0.0398(19) 0.0064(14) -0.0042(14) -0.0053(14)
C7 0.0312(18) 0.0245(17) 0.0325(18) 0.0042(14) -0.0044(14) -0.0008(14)
C8 0.0277(17) 0.0243(17) 0.0382(18) 0.0019(14) -0.0019(14) -0.0022(14)
C10 0.044(2) 0.0230(17) 0.0352(18) 0.0038(14) -0.0061(15) 0.0005(15)
C11 0.045(2) 0.031(2) 0.0331(18) 0.0078(15) -0.0066(16) -0.0039(16)
C20 0.189(10) 0.099(5) 0.100(5) -0.077(4) 0.005(9) 0.000(9)
C21 0.56(3) 0.148(12) 0.163(12) -0.053(8) 0.09(2) 0.073(18)

loop_
_geom_bond_atom_site_label_1
_geom_bond_atom_site_label_2
_geom_bond_distance
_geom_bond_site_symmetry_2
_geom_bond_publ_flag
Se1 C10 1.831(3) . ?
Se1 C8 1.959(3) . ?
Se2 C2 1.826(3) . ?
Se2 C4 1.958(3) . ?
C1 C2 1.207(5) . ?
C1 C11 1.369(5) 3_666 ?
C4 C5 1.512(4) . ?
C5 C6 1.518(4) . ?
C6 C7 1.529(4) . ?
C7 C8 1.519(4) . ?
C10 C11 1.197(5) . ?
C11 C1 1.369(5) 3_666 ?
C20 C20 1.387(17) 3_666 ?
C20 C21 1.67(3) 3_566 ?
C20 C21 1.91(3) . ?
C21 C20 1.67(3) 3_566 ?
C21 C21 1.70(2) 3_566 ?
